data_1502687
loop_
_publ_author_name
'Lee, Minjae'
'Niu, Zhenbin'
'Slebodnick, Carla'
'Gibson, Harry W.'

_publ_section_title
;
 Structure and properties of N,N-alkylene bis(N'-alkylimidazolium) salts.
;
_journal_issue 21
_journal_name_full 'The journal of physical chemistry. B'
_journal_page_first 7312
_journal_page_last 7319
_journal_paper_doi 10.1021/jp102370j
_journal_volume 114
_journal_year 2010
_chemical_formula_moiety 'C16 H28 N4, 2(F6 P)'
_chemical_formula_sum 'C16 H28 F12 N4 P2'
_chemical_formula_weight 566.36
_chemical_name_systematic
; 
 ? 
;
_space_group_IT_number 2
_symmetry_cell_setting triclinic
_symmetry_space_group_name_Hall '-P 1'
_symmetry_space_group_name_H-M 'P -1'
_atom_sites_solution_hydrogens geom
_atom_sites_solution_primary direct
_atom_sites_solution_secondary difmap
_audit_creation_method SHELXL-97
_cell_angle_alpha 97.336(4)
_cell_angle_beta 97.674(4)
_cell_angle_gamma 99.448(4)
_cell_formula_units_Z 1
_cell_length_a 6.5214(3)
_cell_length_b 6.9156(3)
_cell_length_c 13.8874(7)
_cell_measurement_reflns_used 2560
_cell_measurement_temperature 100(2)
_cell_measurement_theta_max 27.4994
_cell_measurement_theta_min 2.9900
_cell_volume 605.07(5)
_computing_cell_refinement 'CrysAlisPro (Oxford Diffraction, 2009)'
_computing_data_collection 'CrysAlisPro (Oxford Diffraction, 2009)'
_computing_data_reduction 'CrysAlisPro (Oxford Diffraction, 2009)'
_computing_molecular_graphics 'SHELXTL (Sheldrick, G. M. (2008). Acta Cryst. A64, 112-122.)'
_computing_publication_material 'SHELXTL (Sheldrick, G. M. (2008). Acta Cryst. A64, 112-122.)'
_computing_structure_refinement 'SHELXL-97 (Sheldrick, G. M. (2008). Acta Cryst. A64, 112-122.)'
_computing_structure_solution 'SHELXS-97 (Sheldrick, G. M. (2008). Acta Cryst. A64, 112-122.)'
_diffrn_ambient_temperature 100(2)
_diffrn_detector CCD
_diffrn_detector_area_resol_mean 10.2265
_diffrn_detector_type 'Oxford Diffraction Atlas CCD'
_diffrn_measured_fraction_theta_full 0.999
_diffrn_measured_fraction_theta_max 0.999
_diffrn_measurement_device '\k-geometry diffractometer'
_diffrn_measurement_device_type 'Oxford Diffraction Gemini'
_diffrn_measurement_method 'phi and omega scans'
_diffrn_orient_matrix_UB_11 -0.0866481571
_diffrn_orient_matrix_UB_12 0.0212595595
_diffrn_orient_matrix_UB_13 0.0226356502
_diffrn_orient_matrix_UB_21 0.0702848183
_diffrn_orient_matrix_UB_22 0.0568033088
_diffrn_orient_matrix_UB_23 0.0409788888
_diffrn_orient_matrix_UB_31 0.0000420523
_diffrn_orient_matrix_UB_32 0.0858536221
_diffrn_orient_matrix_UB_33 -0.0229920746
_diffrn_radiation_monochromator graphite
_diffrn_radiation_probe x-ray
_diffrn_radiation_type MoK\a
_diffrn_radiation_wavelength 0.71073
_diffrn_reflns_av_R_equivalents 0.0338
_diffrn_reflns_av_sigmaI/netI 0.0510
_diffrn_reflns_limit_h_max 8
_diffrn_reflns_limit_h_min -8
_diffrn_reflns_limit_k_max 8
_diffrn_reflns_limit_k_min -8
_diffrn_reflns_limit_l_max 18
_diffrn_reflns_limit_l_min -18
_diffrn_reflns_number 6608
_diffrn_reflns_theta_full 27.59
_diffrn_reflns_theta_max 27.59
_diffrn_reflns_theta_min 3.00
_diffrn_source 'fine-focus sealed tube'
_diffrn_source_current 40
_diffrn_source_voltage 50
_diffrn_standards_decay_% <2%
_diffrn_standards_interval_count 50
_diffrn_standards_number 2
_exptl_absorpt_coefficient_mu 0.284
_exptl_absorpt_correction_T_max 0.990
_exptl_absorpt_correction_T_min 0.895
_exptl_absorpt_correction_type gaussian
_exptl_absorpt_process_details
;
CrysAlisPro, Oxford Diffraction Ltd.,
Version 1.171.33.34d (release 27-02-2009 CrysAlis171 .NET)
(compiled Feb 27 2009,15:38:38) Numerical absorption
correction based on gaussian integration over
a multifaceted crystal model
;
_exptl_crystal_colour colorless
_exptl_crystal_density_diffrn 1.554
_exptl_crystal_density_method 'not measured'
_exptl_crystal_description plate
_exptl_crystal_F_000 290
_exptl_crystal_size_max 0.47
_exptl_crystal_size_mid 0.18
_exptl_crystal_size_min 0.03
_refine_diff_density_max 0.305
_refine_diff_density_min -0.175
_refine_diff_density_rms 0.052
_refine_ls_extinction_method none
_refine_ls_goodness_of_fit_ref 0.989
_refine_ls_hydrogen_treatment constr
_refine_ls_matrix_type full
_refine_ls_number_parameters 193
_refine_ls_number_reflns 2795
_refine_ls_number_restraints 60
_refine_ls_restrained_S_all 1.038
_refine_ls_R_factor_all 0.0961
_refine_ls_R_factor_gt 0.0517
_refine_ls_shift/su_max 0.000
_refine_ls_shift/su_mean 0.000
_refine_ls_structure_factor_coef Fsqd
_refine_ls_weighting_details 'calc w=1/[\s^2^(Fo^2^)+(0.0654P)^2^+0.0000P] where P=(Fo^2^+2Fc^2^)/3'
_refine_ls_weighting_scheme calc
_refine_ls_wR_factor_gt 0.1129
_refine_ls_wR_factor_ref 0.1269
_reflns_number_gt 1709
_reflns_number_total 2795
_reflns_threshold_expression >2sigma(I)
_cod_data_source_file jp102370j_si_003.cif
_cod_data_source_block cs1321
_cod_depositor_comments
;
The following automatic conversions were performed:

'_exptl_absorpt_correction_type' value 'Gaussian' changed to
'gaussian' according to
/home/saulius/struct/CIF-dictionaries/cif_core.dic dictionary named
'cif_core.dic' version 2.4.2 from 2011-04-26.

Automatic conversion script
Id: cif_fix_values 1715 2011-07-08 13:25:40Z adriana 
;
_cod_database_code 1502687

loop_
_symmetry_equiv_pos_as_xyz
'x, y, z'
'-x, -y, -z'

loop_
_atom_site_label
_atom_site_type_symbol
_atom_site_fract_x
_atom_site_fract_y
_atom_site_fract_z
_atom_site_U_iso_or_equiv
_atom_site_adp_type
_atom_site_occupancy
_atom_site_symmetry_multiplicity
_atom_site_calc_flag
_atom_site_refinement_flags
_atom_site_disorder_assembly
_atom_site_disorder_group
P1 P 0.26142(10) 0.38024(9) 0.29640(5) 0.0477(2) Uani 1 1 d D . .
F1 F 0.2199(3) 0.1473(2) 0.29979(14) 0.0784(6) Uani 1 1 d D A .
F2 F 0.3045(3) 0.6126(2) 0.29557(13) 0.0722(5) Uani 1 1 d D A .
F3 F 0.4495(6) 0.3989(7) 0.3858(4) 0.0791(14) Uani 0.761(9) 1 d PDU A 1
F4 F 0.4192(10) 0.3538(10) 0.2247(4) 0.0960(19) Uani 0.761(9) 1 d PDU A 1
F5 F 0.0689(7) 0.3670(5) 0.2156(4) 0.0886(14) Uani 0.761(9) 1 d PDU A 1
F6 F 0.1090(8) 0.4126(7) 0.3784(4) 0.0911(14) Uani 0.761(9) 1 d PDU A 1
F7 F 0.369(3) 0.433(3) 0.4005(9) 0.102(5) Uani 0.239(9) 1 d PDU A 2
F8 F 0.481(2) 0.373(3) 0.2611(15) 0.095(6) Uani 0.239(9) 1 d PDU A 2
F9 F 0.165(3) 0.3045(19) 0.1765(8) 0.097(4) Uani 0.239(9) 1 d PDU A 2
F10 F 0.0426(17) 0.3657(15) 0.3150(16) 0.085(4) Uani 0.239(9) 1 d PDU A 2
N1 N 0.7018(3) 0.9643(3) 0.41927(14) 0.0355(4) Uani 1 1 d . . .
N2 N 0.7795(3) 0.8934(3) 0.27455(14) 0.0411(5) Uani 1 1 d . . .
C1 C 0.6107(3) 1.0564(3) 0.50026(18) 0.0416(6) Uani 1 1 d . . .
H1A H 0.6055 1.1962 0.4931 0.050 Uiso 1 1 calc R . .
H1B H 0.6999 1.0551 0.5636 0.050 Uiso 1 1 calc R . .
C2 C 0.6958(3) 1.0181(3) 0.33070(18) 0.0395(6) Uani 1 1 d . . .
H2 H 0.6405 1.1282 0.3109 0.047 Uiso 1 1 calc R . .
C3 C 0.8404(4) 0.7555(4) 0.3290(2) 0.0484(6) Uani 1 1 d . . .
H3 H 0.9056 0.6485 0.3070 0.058 Uiso 1 1 calc R . .
C4 C 0.7916(3) 0.7983(3) 0.41892(19) 0.0442(6) Uani 1 1 d . . .
H4 H 0.8148 0.7272 0.4723 0.053 Uiso 1 1 calc R . .
C5 C 0.7999(4) 0.8985(4) 0.1705(2) 0.0586(7) Uani 1 1 d . . .
H5A H 0.9310 0.8526 0.1575 0.070 Uiso 1 1 calc R . .
H5B H 0.8118 1.0372 0.1577 0.070 Uiso 1 1 calc R . .
C6 C 0.6157(4) 0.7707(4) 0.1009(2) 0.0551(7) Uani 1 1 d . . .
H6A H 0.5933 0.6362 0.1195 0.066 Uiso 1 1 calc R . .
H6B H 0.6516 0.7583 0.0336 0.066 Uiso 1 1 calc R . .
C7 C 0.4120(4) 0.8493(4) 0.09952(19) 0.0537(7) Uani 1 1 d . . .
H7A H 0.3710 0.8554 0.1658 0.064 Uiso 1 1 calc R . .
H7B H 0.4346 0.9858 0.0834 0.064 Uiso 1 1 calc R . .
C8 C 0.2350(5) 0.7213(5) 0.0255(2) 0.0738(9) Uani 1 1 d . . .
H8A H 0.2791 0.7062 -0.0394 0.111 Uiso 1 1 calc R . .
H8B H 0.1107 0.7842 0.0223 0.111 Uiso 1 1 calc R . .
H8C H 0.2007 0.5905 0.0455 0.111 Uiso 1 1 calc R . .

loop_
_atom_site_aniso_label
_atom_site_aniso_U_11
_atom_site_aniso_U_22
_atom_site_aniso_U_33
_atom_site_aniso_U_23
_atom_site_aniso_U_13
_atom_site_aniso_U_12
P1 0.0422(4) 0.0349(4) 0.0674(5) 0.0158(3) 0.0039(3) 0.0090(3)
F1 0.0711(11) 0.0356(9) 0.1251(16) 0.0266(9) -0.0032(10) 0.0040(8)
F2 0.0747(10) 0.0390(9) 0.1099(14) 0.0237(9) 0.0210(10) 0.0157(8)
F3 0.0643(19) 0.0596(19) 0.104(4) 0.0161(19) -0.0274(19) 0.0136(14)
F4 0.135(5) 0.076(3) 0.101(3) 0.021(2) 0.067(3) 0.047(3)
F5 0.091(2) 0.0552(18) 0.101(3) 0.0093(18) -0.047(2) 0.0118(15)
F6 0.104(3) 0.105(3) 0.098(3) 0.055(2) 0.053(3) 0.058(2)
F7 0.173(12) 0.081(8) 0.042(5) 0.014(5) 0.016(8) -0.014(8)
F8 0.053(6) 0.043(6) 0.197(16) 0.036(9) 0.038(8) 0.001(4)
F9 0.135(9) 0.065(7) 0.075(6) 0.015(5) -0.022(6) -0.005(6)
F10 0.059(6) 0.056(5) 0.162(11) 0.040(7) 0.060(7) 0.021(4)
N1 0.0301(10) 0.0325(10) 0.0429(12) 0.0032(8) 0.0032(8) 0.0071(8)
N2 0.0315(10) 0.0434(12) 0.0482(13) 0.0043(9) 0.0096(9) 0.0053(9)
C1 0.0376(12) 0.0399(13) 0.0442(14) -0.0015(10) 0.0039(11) 0.0066(10)
C2 0.0332(12) 0.0369(13) 0.0505(15) 0.0091(11) 0.0071(11) 0.0099(10)
C3 0.0368(13) 0.0380(14) 0.0722(19) 0.0047(12) 0.0096(13) 0.0140(11)
C4 0.0379(13) 0.0378(13) 0.0579(17) 0.0101(11) 0.0023(12) 0.0121(11)
C5 0.0475(15) 0.0702(19) 0.0568(18) 0.0025(14) 0.0204(14) 0.0025(13)
C6 0.0589(17) 0.0555(17) 0.0509(17) 0.0019(12) 0.0143(14) 0.0107(14)
C7 0.0551(16) 0.0559(17) 0.0483(16) 0.0032(12) 0.0102(13) 0.0075(13)
C8 0.0617(19) 0.089(2) 0.064(2) 0.0041(17) 0.0046(16) 0.0044(17)

loop_
_atom_type_symbol
_atom_type_description
_atom_type_scat_dispersion_real
_atom_type_scat_dispersion_imag
_atom_type_scat_source
C C 0.0033 0.0016 'International Tables Vol C Tables 4.2.6.8 and 6.1.1.4'
H H 0.0000 0.0000 'International Tables Vol C Tables 4.2.6.8 and 6.1.1.4'
N N 0.0061 0.0033 'International Tables Vol C Tables 4.2.6.8 and 6.1.1.4'
F F 0.0171 0.0103 'International Tables Vol C Tables 4.2.6.8 and 6.1.1.4'
P P 0.1023 0.0942 'International Tables Vol C Tables 4.2.6.8 and 6.1.1.4'

loop_
_geom_angle_atom_site_label_1
_geom_angle_atom_site_label_2
_geom_angle_atom_site_label_3
_geom_angle
_geom_angle_site_symmetry_3
F10 P1 F7 98.1(7) .
F10 P1 F4 149.9(8) .
F7 P1 F4 111.8(7) .
F7 P1 F5 151.5(7) .
F4 P1 F5 95.5(3) .
F10 P1 F8 171.0(8) .
F7 P1 F8 90.0(7) .
F10 P1 F2 96.1(4) .
F7 P1 F2 84.7(6) .
F4 P1 F2 90.3(3) .
F5 P1 F2 87.23(13) .
F8 P1 F2 88.4(7) .
F10 P1 F1 83.9(4) .
F7 P1 F1 94.0(6) .
F4 P1 F1 90.3(3) .
F5 P1 F1 93.80(13) .
F8 P1 F1 91.8(7) .
F2 P1 F1 178.73(10) .
F4 P1 F3 88.7(2) .
F5 P1 F3 175.7(2) .
F8 P1 F3 67.2(7) .
F2 P1 F3 92.05(18) .
F1 P1 F3 86.87(18) .
F4 P1 F6 175.9(2) .
F5 P1 F6 88.4(2) .
F2 P1 F6 89.08(17) .
F1 P1 F6 90.22(18) .
F3 P1 F6 87.3(2) .
F10 P1 F9 87.9(6) .
F7 P1 F9 172.8(7) .
F8 P1 F9 83.7(6) .
C2 N1 C4 108.29(19) .
C2 N1 C1 125.45(18) .
C4 N1 C1 126.05(18) .
C2 N2 C3 108.3(2) .
C2 N2 C5 126.1(2) .
C3 N2 C5 125.6(2) .
N1 C1 C1 109.8(2) 2_676
N2 C2 N1 108.79(19) .
C4 C3 N2 107.7(2) .
C3 C4 N1 107.0(2) .
N2 C5 C6 112.71(19) .
C5 C6 C7 114.2(2) .
C8 C7 C6 112.2(2) .

loop_
_geom_bond_atom_site_label_1
_geom_bond_atom_site_label_2
_geom_bond_distance
_geom_bond_site_symmetry_2
P1 F10 1.474(8) .
P1 F7 1.492(12) .
P1 F4 1.541(4) .
P1 F5 1.550(3) .
P1 F8 1.582(13) .
P1 F2 1.5870(15) .
P1 F1 1.5971(15) .
P1 F3 1.601(4) .
P1 F6 1.626(3) .
P1 F9 1.684(10) .
N1 C2 1.327(3) .
N1 C4 1.371(3) .
N1 C1 1.464(3) .
N2 C2 1.321(3) .
N2 C3 1.366(3) .
N2 C5 1.473(3) .
C1 C1 1.523(4) 2_676
C3 C4 1.338(3) .
C5 C6 1.511(4) .
C6 C7 1.514(3) .
C7 C8 1.513(4) .
